data_7134840
loop_
_publ_author_name
'Dybowska, Joanna'
'Przydacz, Artur'
'Olczyk, Weronika'
'Siero&#x144;, Les&#x142;aw'
'Skrzy&#x144;ska, Anna'
'Albrecht, &#x141;ukasz'

_publ_section_title
;
 Divergent hetero-[8+<i>n</i>] higher order cycloadditions of tropothione
 and enals catalyzed by <i>N</i>-heterocyclic carbenes.
;
_journal_issue 65
_journal_name_full 'Chemical communications (Cambridge, England)'
_journal_page_first 12119
_journal_page_last 12122
_journal_paper_doi 10.1039/d5cc02536b
_journal_volume 61
_journal_year 2025
_chemical_absolute_configuration ad
_chemical_formula_moiety 'C24 H19 N3 O3 S'
_chemical_formula_sum 'C24 H19 N3 O3 S'
_chemical_formula_weight 429.48
_chemical_name_systematic
;
(3R,3aR,6R,11aS)-3-benzyl-9-phenyl-3a,6-dihydro-8H-6,11a-ethenothieno[2,3-c][1,2,4]triazolo[1,2-a][1,2]diazepine-2,8,10(3H,9H)-trione
;
_space_group_IT_number 1
_space_group_name_Hall 'P 1'
_space_group_name_H-M_alt 'P 1'
_symmetry_cell_setting triclinic
_symmetry_Int_Tables_number 1
_symmetry_space_group_name_Hall 'P 1'
_symmetry_space_group_name_H-M 'P 1'
_atom_sites_solution_hydrogens geom
_atom_sites_solution_primary difmap
_atom_sites_solution_secondary difmap
_audit_update_record
;
2025-03-11 deposited with the CCDC.	2025-06-17 downloaded from the CCDC.
;
_cell_angle_alpha 102.168(1)
_cell_angle_beta 101.295(1)
_cell_angle_gamma 90.935(1)
_cell_formula_units_Z 2
_cell_length_a 9.1403(1)
_cell_length_b 9.6457(1)
_cell_length_c 11.8785(2)
_cell_measurement_reflns_used 33387
_cell_measurement_temperature 100
_cell_measurement_theta_max 78.57
_cell_measurement_theta_min 3.88
_cell_volume 1002.09(2)
_computing_cell_refinement 'CrysAlisPro 1.171.43.144a (Rigaku OD, 2024)'
_computing_data_collection 'CrysAlisPro system (CCD 43.131a)'
_computing_data_reduction 'CrysAlisPro 1.171.43.144a (Rigaku OD, 2024)'
_computing_structure_refinement 'SHELXL-2019/3 (Sheldrick, 2019)'
_diffrn_ambient_environment N~2~
_diffrn_ambient_temperature 100
_diffrn_detector 'Hybrid Pixel Array Detector'
_diffrn_detector_area_resol_mean 5.8140
_diffrn_detector_type 'Pilatus 300K'
_diffrn_measured_fraction_theta_full 1.000
_diffrn_measured_fraction_theta_max 1.000
_diffrn_measurement_device 'four-circle diffractometer'
_diffrn_measurement_device_type 'XtaLAB Synergy, Dualflex, Pilatus 300K'
_diffrn_measurement_method '\w scans'
_diffrn_radiation_monochromator mirror
_diffrn_radiation_probe x-ray
_diffrn_radiation_type 'Cu K\a'
_diffrn_radiation_wavelength 1.54184
_diffrn_reflns_av_R_equivalents 0.0286
_diffrn_reflns_av_unetI/netI 0.0163
_diffrn_reflns_limit_h_max 10
_diffrn_reflns_limit_h_min -10
_diffrn_reflns_limit_k_max 11
_diffrn_reflns_limit_k_min -11
_diffrn_reflns_limit_l_max 13
_diffrn_reflns_limit_l_min -14
_diffrn_reflns_number 35819
_diffrn_reflns_theta_full 67.68
_diffrn_reflns_theta_max 67.68
_diffrn_reflns_theta_min 3.89
_diffrn_source 'micro-focus sealed X-ray tube'
_diffrn_source_type 'PhotonJet (Cu) X-ray Source'
_exptl_absorpt_coefficient_mu 1.711
_exptl_absorpt_correction_T_max 1.000
_exptl_absorpt_correction_T_min 0.689
_exptl_absorpt_correction_type gaussian
_exptl_absorpt_process_details
;
CrysAlisPro 1.171.43.144a (Rigaku Oxford Diffraction, 2024)
Numerical absorption correction based on gaussian integration over
a multifaceted crystal model
Empirical absorption correction using spherical harmonics,
implemented in SCALE3 ABSPACK scaling algorithm.
Empirical correction (ABSPACK) includes:
- Absorption correction using spherical harmonics
- Frame scaling
- Detector area scaling
;
_exptl_crystal_colour colourless
_exptl_crystal_density_diffrn 1.423
_exptl_crystal_description prism
_exptl_crystal_F_000 448
_exptl_crystal_size_max 0.180
_exptl_crystal_size_mid 0.170
_exptl_crystal_size_min 0.110
_refine_diff_density_max 0.266
_refine_diff_density_min -0.208
_refine_diff_density_rms 0.035
_refine_ls_abs_structure_details
;
 Flack x determined using 3195 quotients [(I+)-(I-)]/[(I+)+(I-)]
 (Parsons, Flack and Wagner, Acta Cryst. B69 (2013) 249-259).
;
_refine_ls_abs_structure_Flack -0.010(8)
_refine_ls_extinction_method none
_refine_ls_goodness_of_fit_ref 1.054
_refine_ls_hydrogen_treatment constr
_refine_ls_matrix_type full
_refine_ls_number_parameters 559
_refine_ls_number_reflns 6898
_refine_ls_number_restraints 3
_refine_ls_restrained_S_all 1.054
_refine_ls_R_factor_all 0.0259
_refine_ls_R_factor_gt 0.0253
_refine_ls_shift/su_max 0.000
_refine_ls_shift/su_mean 0.000
_refine_ls_structure_factor_coef Fsqd
_refine_ls_weighting_details 'W=1/[\S^2^(FO^2^)+(0.0476P)^2^+0.2189P] WHERE P=(FO^2^+2FC^2^)/3'
_refine_ls_weighting_scheme calc
_refine_ls_wR_factor_gt 0.0671
_refine_ls_wR_factor_ref 0.0690
_reflns_number_gt 6828
_reflns_number_total 6898
_reflns_threshold_expression I>2\s(I)
_cod_data_source_file d5cc02536b2.cif
_cod_data_source_block JD-354
_cod_depositor_comments 'Adding full bibliography for 7134840--7134841.cif.'
_cod_database_code 7134840

loop_
_space_group_symop_id
_space_group_symop_operation_xyz
1 x,y,z

loop_
_atom_site_aniso_label
_atom_site_aniso_U_11
_atom_site_aniso_U_22
_atom_site_aniso_U_33
_atom_site_aniso_U_23
_atom_site_aniso_U_13
_atom_site_aniso_U_12
S1 0.0195(3) 0.0134(2) 0.0225(3) 0.0019(2) 0.0083(2) -0.0006(2)
S2 0.0188(3) 0.0179(3) 0.0241(3) 0.0100(2) 0.0082(2) 0.0042(2)
O1 0.0234(8) 0.0192(8) 0.0224(9) 0.0074(7) 0.0075(7) 0.0072(7)
O2 0.0214(8) 0.0172(8) 0.0199(9) 0.0063(7) 0.0056(7) 0.0061(7)
O3 0.0204(8) 0.0212(8) 0.0265(10) 0.0089(7) 0.0092(7) 0.0096(7)
N1 0.0150(9) 0.0145(9) 0.0167(10) 0.0055(8) 0.0053(8) 0.0032(7)
N2 0.0159(9) 0.0153(9) 0.0176(10) 0.0045(8) 0.0065(8) 0.0053(7)
N3 0.0180(10) 0.0198(9) 0.0206(11) 0.0100(8) 0.0069(8) 0.0072(8)
C1 0.0203(12) 0.0174(11) 0.0128(11) 0.0032(9) 0.0060(9) 0.0005(9)
C2 0.0151(11) 0.0158(10) 0.0163(11) 0.0034(9) 0.0042(9) 0.0021(8)
C3 0.0148(11) 0.0184(11) 0.0143(11) 0.0038(9) 0.0049(9) -0.0004(9)
C4 0.0171(11) 0.0199(11) 0.0175(12) 0.0084(9) 0.0028(9) -0.0004(9)
O4 0.0230(9) 0.0170(8) 0.0278(10) 0.0021(7) 0.0101(7) -0.0023(7)
C5 0.0193(11) 0.0196(11) 0.0195(12) 0.0083(9) 0.0035(9) 0.0031(9)
O5 0.0206(8) 0.0146(8) 0.0213(9) 0.0020(7) 0.0064(7) -0.0028(7)
O6 0.0232(9) 0.0202(9) 0.0268(10) 0.0048(7) 0.0105(7) -0.0044(7)
C6 0.0169(11) 0.0248(12) 0.0193(12) 0.0104(10) 0.0041(9) 0.0048(9)
C7 0.0135(11) 0.0330(14) 0.0202(12) 0.0090(11) 0.0024(9) -0.0005(10)
C8 0.0150(11) 0.0267(12) 0.0177(12) 0.0027(10) 0.0036(9) -0.0034(9)
C9 0.0172(11) 0.0144(10) 0.0172(12) 0.0023(9) 0.0062(9) -0.0005(8)
C10 0.0140(11) 0.0176(11) 0.0188(12) 0.0031(9) 0.0030(9) 0.0015(8)
C11 0.0107(10) 0.0161(11) 0.0203(12) 0.0036(9) 0.0045(8) -0.0005(8)
C12 0.0214(11) 0.0150(10) 0.0249(13) 0.0065(9) 0.0077(10) 0.0002(9)
C13 0.0255(12) 0.0163(11) 0.0267(13) -0.0001(10) 0.0086(10) -0.0013(9)
C14 0.0195(12) 0.0266(12) 0.0165(12) 0.0028(10) 0.0034(9) -0.0022(10)
C15 0.0164(11) 0.0248(12) 0.0254(13) 0.0116(10) 0.0058(10) 0.0017(9)
C16 0.0171(11) 0.0164(11) 0.0254(13) 0.0059(10) 0.0078(9) 0.0040(9)
C17 0.0146(10) 0.0130(10) 0.0180(11) 0.0040(9) 0.0049(9) 0.0003(8)
C18 0.0129(10) 0.0178(11) 0.0209(12) 0.0053(9) 0.0054(9) 0.0004(9)
C19 0.0218(11) 0.0085(10) 0.0178(12) 0.0033(8) 0.0073(9) 0.0006(8)
C20 0.0195(12) 0.0151(11) 0.0237(13) 0.0022(9) 0.0078(10) -0.0016(9)
C21 0.0320(13) 0.0194(12) 0.0275(14) 0.0026(10) 0.0175(11) -0.0004(10)
C22 0.0423(16) 0.0225(13) 0.0190(13) 0.0072(10) 0.0120(11) 0.0016(11)
C23 0.0313(14) 0.0213(12) 0.0208(13) 0.0055(10) 0.0016(10) 0.0073(10)
C24 0.0210(12) 0.0184(11) 0.0227(13) 0.0057(10) 0.0061(10) 0.0040(9)
N4 0.0174(9) 0.0132(9) 0.0163(10) 0.0038(8) 0.0072(8) 0.0016(7)
N5 0.0148(9) 0.0145(9) 0.0188(10) 0.0038(8) 0.0068(8) -0.0012(7)
N6 0.0159(9) 0.0155(9) 0.0211(11) 0.0009(8) 0.0071(8) -0.0027(7)
C31 0.0188(11) 0.0187(11) 0.0147(11) 0.0031(9) 0.0078(9) 0.0039(9)
C32 0.0142(10) 0.0162(11) 0.0158(11) 0.0028(9) 0.0045(9) 0.0002(9)
C33 0.0139(11) 0.0165(11) 0.0162(11) 0.0022(9) 0.0034(9) 0.0010(9)
C34 0.0169(11) 0.0165(11) 0.0160(11) 0.0015(9) 0.0028(9) 0.0021(9)
C35 0.0211(12) 0.0156(11) 0.0189(12) 0.0005(9) 0.0040(9) 0.0004(9)
C36 0.0158(11) 0.0188(11) 0.0184(12) -0.0013(9) 0.0041(9) -0.0028(9)
C37 0.0147(11) 0.0295(13) 0.0196(13) 0.0019(10) 0.0019(9) 0.0009(10)
C38 0.0159(11) 0.0291(13) 0.0187(12) 0.0075(10) 0.0033(9) 0.0039(10)
C39 0.0161(11) 0.0179(11) 0.0161(11) 0.0065(9) 0.0050(9) 0.0037(9)
C40 0.0145(11) 0.0174(11) 0.0184(12) 0.0029(9) 0.0038(9) 0.0015(8)
C41 0.0118(10) 0.0168(11) 0.0217(12) 0.0053(9) 0.0058(9) 0.0037(8)
C42 0.0239(12) 0.0174(11) 0.0281(14) 0.0041(10) 0.0129(10) 0.0025(9)
C43 0.0292(14) 0.0251(13) 0.0328(15) 0.0137(11) 0.0171(12) 0.0088(11)
C44 0.0258(13) 0.0350(14) 0.0210(13) 0.0092(11) 0.0109(10) 0.0105(11)
C45 0.0191(11) 0.0249(12) 0.0220(13) -0.0006(10) 0.0057(10) 0.0021(10)
C46 0.0189(11) 0.0180(12) 0.0256(13) 0.0033(10) 0.0084(10) -0.0005(9)
C47 0.0161(11) 0.0138(10) 0.0195(11) 0.0041(9) 0.0074(9) 0.0034(9)
C48 0.0141(11) 0.0162(11) 0.0209(12) 0.0041(9) 0.0070(9) 0.0021(9)
C49 0.0254(12) 0.0113(10) 0.0175(12) 0.0037(9) 0.0094(10) 0.0026(9)
C50 0.0250(12) 0.0144(11) 0.0218(13) 0.0042(9) 0.0075(10) 0.0020(9)
C51 0.0350(14) 0.0173(11) 0.0218(13) 0.0056(10) 0.0023(11) 0.0001(10)
C52 0.0502(17) 0.0186(12) 0.0189(13) 0.0043(10) 0.0119(12) -0.0021(12)
C53 0.0403(15) 0.0236(13) 0.0281(14) 0.0071(11) 0.0210(12) 0.0023(11)
C54 0.0250(12) 0.0169(11) 0.0262(13) 0.0055(10) 0.0107(10) 0.0027(9)

loop_
_atom_site_label
_atom_site_type_symbol
_atom_site_thermal_displace_type
_atom_site_fract_x
_atom_site_fract_y
_atom_site_fract_z
_atom_site_occupancy
_atom_site_U_iso_or_equiv
_atom_site_calc_flag
_atom_site_refinement_flags
_atom_site_disorder_assembly
_atom_site_disorder_group
S1 S Uani 0.69606(6) 0.52709(5) 0.65565(5) 1.000 0.0182(2) d . . .
S2 S Uani 0.29625(6) 0.93022(6) 0.32105(5) 1.000 0.0189(2) d . . .
O1 O Uani 0.40673(19) 0.55306(18) 0.60689(16) 1.000 0.0208(5) d . . .
O2 O Uani 0.66666(18) 0.35830(17) 0.39846(15) 1.000 0.0189(5) d . . .
O3 O Uani 0.99485(19) 0.00347(18) 0.43211(16) 1.000 0.0214(5) d . . .
N1 N Uani 0.8417(2) 0.1841(2) 0.38150(18) 1.000 0.0148(5) d . . .
N2 N Uani 0.7999(2) 0.2760(2) 0.55649(18) 1.000 0.0157(5) d . . .
N3 N Uani 0.9092(2) 0.1758(2) 0.56727(18) 1.000 0.0181(6) d . . .
C1 C Uani 0.5027(3) 0.4706(2) 0.6205(2) 1.000 0.0165(7) d . . .
C2 C Uani 0.4804(2) 0.3107(2) 0.6095(2) 1.000 0.0156(6) d . . .
C3 C Uani 0.6202(2) 0.2692(2) 0.6871(2) 1.000 0.0155(6) d . . .
C4 C Uani 0.6379(3) 0.1118(3) 0.6726(2) 1.000 0.0176(7) d . . .
O4 O Uani 0.58404(19) 0.99781(18) 0.38939(16) 1.000 0.0224(5) d . . .
C5 C Uani 0.7627(3) 0.0436(3) 0.6669(2) 1.000 0.0189(7) d . . .
O5 O Uani 0.33085(18) 0.90782(17) 0.58269(15) 1.000 0.0189(5) d . . .
O6 O Uani 0.00517(19) 0.53089(18) 0.56531(16) 1.000 0.0228(5) d . . .
C6 C Uani 0.9145(3) 0.1129(3) 0.6701(2) 1.000 0.0194(7) d . . .
C7 C Uani 0.9570(3) 0.2380(3) 0.7740(2) 1.000 0.0219(7) d . . .
C8 C Uani 0.8861(3) 0.3548(3) 0.7683(2) 1.000 0.0201(7) d . . .
C9 C Uani 0.7565(3) 0.3508(2) 0.6651(2) 1.000 0.0161(6) d . . .
C10 C Uani 0.3280(2) 0.2676(2) 0.6342(2) 1.000 0.0170(7) d . . .
C11 C Uani 0.3188(2) 0.2997(2) 0.7630(2) 1.000 0.0156(6) d . . .
C12 C Uani 0.2868(3) 0.4344(3) 0.8198(2) 1.000 0.0197(7) d . . .
C13 C Uani 0.2735(3) 0.4625(3) 0.9364(2) 1.000 0.0231(7) d . . .
C14 C Uani 0.2906(3) 0.3561(3) 0.9994(2) 1.000 0.0212(7) d . . .
C15 C Uani 0.3220(3) 0.2213(3) 0.9445(2) 1.000 0.0211(7) d . . .
C16 C Uani 0.3362(3) 0.1936(3) 0.8277(2) 1.000 0.0189(7) d . . .
C17 C Uani 0.7569(2) 0.2828(2) 0.4417(2) 1.000 0.0149(6) d . . .
C18 C Uani 0.9237(2) 0.1069(2) 0.4571(2) 1.000 0.0168(6) d . . .
C19 C Uani 0.8385(3) 0.1618(2) 0.2587(2) 1.000 0.0155(6) d . . .
C20 C Uani 0.9728(3) 0.1449(2) 0.2198(2) 1.000 0.0193(7) d . . .
C21 C Uani 0.9726(3) 0.1285(3) 0.1012(2) 1.000 0.0251(8) d . . .
C22 C Uani 0.8395(3) 0.1286(3) 0.0210(2) 1.000 0.0267(8) d . . .
C23 C Uani 0.7061(3) 0.1437(3) 0.0607(2) 1.000 0.0248(8) d . . .
C24 C Uani 0.7044(3) 0.1600(3) 0.1793(2) 1.000 0.0203(7) d . . .
N4 N Uani 0.1563(2) 0.7422(2) 0.60740(17) 1.000 0.0150(5) d . . .
N5 N Uani 0.1864(2) 0.7416(2) 0.42891(18) 1.000 0.0156(5) d . . .
N6 N Uani 0.0782(2) 0.6318(2) 0.42308(19) 1.000 0.0175(6) d . . .
C31 C Uani 0.4892(3) 0.9040(3) 0.3707(2) 1.000 0.0168(6) d . . .
C32 C Uani 0.5123(2) 0.7517(2) 0.3864(2) 1.000 0.0153(6) d . . .
C33 C Uani 0.3746(2) 0.6612(2) 0.3075(2) 1.000 0.0157(6) d . . .
C34 C Uani 0.3571(3) 0.5144(2) 0.3308(2) 1.000 0.0168(6) d . . .
C35 C Uani 0.2313(3) 0.4467(3) 0.3370(2) 1.000 0.0190(7) d . . .
C36 C Uani 0.0782(3) 0.5090(3) 0.3258(2) 1.000 0.0184(7) d . . .
C37 C Uani 0.0392(3) 0.5668(3) 0.2160(2) 1.000 0.0220(7) d . . .
C38 C Uani 0.1105(3) 0.6880(3) 0.2156(2) 1.000 0.0209(7) d . . .
C39 C Uani 0.2353(2) 0.7493(2) 0.3200(2) 1.000 0.0160(6) d . . .
C40 C Uani 0.6658(2) 0.7013(2) 0.3646(2) 1.000 0.0169(7) d . . .
C41 C Uani 0.6795(2) 0.6748(2) 0.2372(2) 1.000 0.0162(6) d . . .
C42 C Uani 0.7229(3) 0.7856(3) 0.1899(2) 1.000 0.0222(7) d . . .
C43 C Uani 0.7313(3) 0.7628(3) 0.0724(3) 1.000 0.0263(8) d . . .
C44 C Uani 0.6970(3) 0.6288(3) -0.0004(2) 1.000 0.0259(8) d . . .
C45 C Uani 0.6557(3) 0.5175(3) 0.0459(2) 1.000 0.0226(7) d . . .
C46 C Uani 0.6473(3) 0.5403(3) 0.1638(2) 1.000 0.0205(7) d . . .
C47 C Uani 0.2373(3) 0.8092(2) 0.5430(2) 1.000 0.0158(6) d . . .
C48 C Uani 0.0719(2) 0.6226(2) 0.5359(2) 1.000 0.0166(7) d . . .
C49 C Uani 0.1775(3) 0.7786(2) 0.7329(2) 1.000 0.0173(7) d . . .
C50 C Uani 0.3208(3) 0.8055(2) 0.8010(2) 1.000 0.0200(7) d . . .
C51 C Uani 0.3391(3) 0.8428(3) 0.9231(2) 1.000 0.0250(7) d . . .
C52 C Uani 0.2151(4) 0.8518(3) 0.9744(2) 1.000 0.0286(8) d . . .
C53 C Uani 0.0728(3) 0.8221(3) 0.9059(3) 1.000 0.0285(8) d . . .
C54 C Uani 0.0531(3) 0.7855(3) 0.7839(2) 1.000 0.0218(7) d . . .
H2 H Uiso 0.48172 0.26362 0.52627 1.000 0.0190 c RU . .
H3 H Uiso 0.61256 0.30698 0.77071 1.000 0.0190 c RU . .
H4 H Uiso 0.55001 0.05467 0.66684 1.000 0.0210 c RU . .
H5 H Uiso 0.75638 -0.05632 0.66028 1.000 0.0230 c RU . .
H6 H Uiso 0.99269 0.04169 0.67281 1.000 0.0230 c RU . .
H7 H Uiso 1.03167 0.23231 0.84061 1.000 0.0260 c RU . .
H8 H Uiso 0.91499 0.43934 0.82698 1.000 0.0240 c RU . .
H10A H Uiso 0.24930 0.31766 0.59149 1.000 0.0200 c RU . .
H10B H Uiso 0.30644 0.16441 0.60202 1.000 0.0200 c RU . .
H12 H Uiso 0.27394 0.50820 0.77756 1.000 0.0240 c RU . .
H13 H Uiso 0.25266 0.55516 0.97353 1.000 0.0280 c RU . .
H14 H Uiso 0.28079 0.37520 1.07924 1.000 0.0250 c RU . .
H15 H Uiso 0.33391 0.14770 0.98702 1.000 0.0250 c RU . .
H16 H Uiso 0.35813 0.10099 0.79123 1.000 0.0230 c RU . .
H20 H Uiso 1.06388 0.14456 0.27437 1.000 0.0230 c RU . .
H21 H Uiso 1.06394 0.11714 0.07440 1.000 0.0300 c RU . .
H22 H Uiso 0.83979 0.11844 -0.06024 1.000 0.0320 c RU . .
H23 H Uiso 0.61492 0.14273 0.00595 1.000 0.0300 c RU . .
H24 H Uiso 0.61288 0.16987 0.20583 1.000 0.0240 c RU . .
H32 H Uiso 0.50919 0.75061 0.46992 1.000 0.0180 c RU . .
H33 H Uiso 0.38688 0.64902 0.22426 1.000 0.0190 c RU . .
H34 H Uiso 0.44563 0.46452 0.34229 1.000 0.0200 c RU . .
H35 H Uiso 0.23767 0.35269 0.34944 1.000 0.0230 c RU . .
H36 H Uiso 0.00013 0.43492 0.32534 1.000 0.0220 c RU . .
H37 H Uiso -0.03318 0.51877 0.14984 1.000 0.0260 c RU . .
H38 H Uiso 0.08421 0.73454 0.15215 1.000 0.0250 c RU . .
H40A H Uiso 0.74437 0.77390 0.41162 1.000 0.0200 c RU . .
H40B H Uiso 0.68423 0.61248 0.39290 1.000 0.0200 c RU . .
H42 H Uiso 0.74703 0.87773 0.23886 1.000 0.0270 c RU . .
H43 H Uiso 0.76080 0.83941 0.04140 1.000 0.0320 c RU . .
H44 H Uiso 0.70185 0.61361 -0.08124 1.000 0.0310 c RU . .
H45 H Uiso 0.63307 0.42524 -0.00314 1.000 0.0270 c RU . .
H46 H Uiso 0.61911 0.46306 0.19475 1.000 0.0250 c RU . .
H50 H Uiso 0.40527 0.79867 0.76494 1.000 0.0240 c RU . .
H51 H Uiso 0.43647 0.86207 0.97095 1.000 0.0300 c RU . .
H52 H Uiso 0.22792 0.87863 1.05762 1.000 0.0340 c RU . .
H53 H Uiso -0.01146 0.82674 0.94209 1.000 0.0340 c RU . .
H54 H Uiso -0.04438 0.76556 0.73627 1.000 0.0260 c RU . .

loop_
_atom_type_symbol
_atom_type_description
_atom_type_scat_dispersion_real
_atom_type_scat_dispersion_imag
_atom_type_scat_source
C C 0.0181 0.0091 ' International Tables Vol C Tables 4.2.6.8 and 6.1.1.4'
H H 0.0000 0.0000 ' International Tables Vol C Tables 4.2.6.8 and 6.1.1.4'
N N 0.0311 0.0180 ' International Tables Vol C Tables 4.2.6.8 and 6.1.1.4'
O O 0.0492 0.0322 ' International Tables Vol C Tables 4.2.6.8 and 6.1.1.4'
S S 0.3331 0.5567 ' International Tables Vol C Tables 4.2.6.8 and 6.1.1.4'

loop_
_geom_angle_atom_site_label_1
_geom_angle_atom_site_label_2
_geom_angle_atom_site_label_3
_geom_angle
C1 S1 C9 93.43(11)
C31 S2 C39 93.80(12)
C17 N1 C18 111.03(19)
C17 N1 C19 124.06(19)
C18 N1 C19 124.85(19)
N3 N2 C17 109.57(18)
C9 N2 C17 133.23(19)
N3 N2 C9 117.20(19)
N2 N3 C6 113.60(19)
N2 N3 C18 108.89(18)
C6 N3 C18 126.8(2)
S1 C1 O1 121.55(17)
S1 C1 C2 111.47(16)
O1 C1 C2 127.0(2)
C1 C2 C10 112.67(18)
C3 C2 C10 116.53(17)
C1 C2 C3 105.49(17)
C2 C3 C9 106.88(17)
C4 C3 C9 113.22(18)
C2 C3 C4 115.17(18)
C3 C4 C5 127.4(3)
C4 C5 C6 125.2(3)
N3 C6 C7 104.0(2)
C5 C6 C7 111.3(2)
N3 C6 C5 110.4(2)
C6 C7 C8 117.3(2)
C7 C8 C9 118.2(2)
S1 C9 N2 112.11(15)
S1 C9 C8 112.08(17)
N2 C9 C3 110.01(18)
N2 C9 C8 108.9(2)
C3 C9 C8 107.95(19)
S1 C9 C3 105.68(16)
C2 C10 C11 114.75(17)
C10 C11 C12 121.28(19)
C12 C11 C16 117.7(2)
C10 C11 C16 120.94(19)
C11 C12 C13 121.3(3)
C12 C13 C14 120.3(3)
C13 C14 C15 119.3(2)
C14 C15 C16 120.3(3)
C11 C16 C15 121.1(3)
O2 C17 N2 128.7(2)
N1 C17 N2 104.85(18)
O2 C17 N1 126.5(2)
O3 C18 N3 127.1(2)
N1 C18 N3 104.56(17)
O3 C18 N1 128.3(2)
N1 C19 C20 118.8(2)
C20 C19 C24 120.6(2)
N1 C19 C24 120.6(2)
C19 C20 C21 119.6(2)
C20 C21 C22 120.4(2)
C21 C22 C23 119.5(2)
C22 C23 C24 120.8(2)
C19 C24 C23 119.1(2)
C1 C2 H2 107.00
C10 C2 H2 107.00
C3 C2 H2 107.00
C2 C3 H3 107.00
C9 C3 H3 107.00
C4 C3 H3 107.00
C3 C4 H4 116.00
C5 C4 H4 116.00
C47 N4 C48 111.20(18)
C47 N4 C49 123.59(19)
C48 N4 C49 124.45(19)
C6 C5 H5 117.00
C39 N5 C47 132.54(19)
C4 C5 H5 117.00
N6 N5 C39 117.35(18)
N6 N5 C47 109.54(19)
N3 C6 H6 110.00
N5 N6 C36 113.04(19)
N5 N6 C48 108.31(18)
C36 N6 C48 124.5(2)
C7 C6 H6 110.00
C5 C6 H6 110.00
C6 C7 H7 121.00
C8 C7 H7 121.00
C9 C8 H8 121.00
C7 C8 H8 121.00
C2 C10 H10A 109.00
H10A C10 H10B 108.00
C11 C10 H10B 109.00
C2 C10 H10B 109.00
C11 C10 H10A 109.00
C13 C12 H12 119.00
C11 C12 H12 119.00
C12 C13 H13 120.00
C14 C13 H13 120.00
C13 C14 H14 120.00
C15 C14 H14 120.00
C16 C15 H15 120.00
C14 C15 H15 120.00
C11 C16 H16 119.00
C15 C16 H16 119.00
C21 C20 H20 120.00
C19 C20 H20 120.00
C22 C21 H21 120.00
C20 C21 H21 120.00
C21 C22 H22 120.00
C23 C22 H22 120.00
C22 C23 H23 120.00
C24 C23 H23 120.00
C19 C24 H24 120.00
C23 C24 H24 120.00
S2 C31 O4 121.9(2)
S2 C31 C32 111.44(18)
O4 C31 C32 126.6(2)
C31 C32 C33 105.79(17)
C31 C32 C40 112.25(18)
C33 C32 C40 115.85(17)
C32 C33 C34 114.23(18)
C32 C33 C39 107.42(16)
C34 C33 C39 112.97(18)
C33 C34 C35 127.4(2)
C34 C35 C36 124.9(3)
N6 C36 C35 110.6(2)
N6 C36 C37 104.9(2)
C35 C36 C37 111.4(2)
C36 C37 C38 117.2(2)
C37 C38 C39 117.7(2)
S2 C39 N5 111.22(15)
S2 C39 C33 105.02(13)
S2 C39 C38 112.32(16)
N5 C39 C33 110.79(17)
N5 C39 C38 109.28(17)
C33 C39 C38 108.10(19)
C32 C40 C41 114.08(17)
C40 C41 C42 120.48(19)
C40 C41 C46 121.16(19)
C42 C41 C46 118.4(2)
C41 C42 C43 120.7(2)
C42 C43 C44 120.5(3)
C43 C44 C45 119.3(2)
C44 C45 C46 120.2(3)
C41 C46 C45 120.9(3)
O5 C47 N4 126.5(2)
O5 C47 N5 128.6(2)
N4 C47 N5 104.89(19)
O6 C48 N4 128.3(2)
O6 C48 N6 126.9(2)
N4 C48 N6 104.83(17)
N4 C49 C50 119.9(2)
N4 C49 C54 118.8(2)
C50 C49 C54 121.3(2)
C49 C50 C51 119.0(2)
C50 C51 C52 119.9(2)
C51 C52 C53 120.7(2)
C52 C53 C54 119.9(3)
C49 C54 C53 119.1(2)
C31 C32 H32 108.00
C33 C32 H32 108.00
C40 C32 H32 108.00
C32 C33 H33 107.00
C34 C33 H33 107.00
C39 C33 H33 107.00
C33 C34 H34 116.00
C35 C34 H34 116.00
C34 C35 H35 118.00
C36 C35 H35 118.00
N6 C36 H36 110.00
C35 C36 H36 110.00
C37 C36 H36 110.00
C36 C37 H37 121.00
C38 C37 H37 121.00
C37 C38 H38 121.00
C39 C38 H38 121.00
C32 C40 H40A 109.00
C32 C40 H40B 109.00
C41 C40 H40A 109.00
C41 C40 H40B 109.00
H40A C40 H40B 108.00
C41 C42 H42 120.00
C43 C42 H42 120.00
C42 C43 H43 120.00
C44 C43 H43 120.00
C43 C44 H44 120.00
C45 C44 H44 120.00
C44 C45 H45 120.00
C46 C45 H45 120.00
C41 C46 H46 120.00
C45 C46 H46 120.00
C49 C50 H50 120.00
C51 C50 H50 121.00
C50 C51 H51 120.00
C52 C51 H51 120.00
C51 C52 H52 120.00
C53 C52 H52 120.00
C52 C53 H53 120.00
C54 C53 H53 120.00
C49 C54 H54 120.00
C53 C54 H54 120.00

loop_
_geom_bond_atom_site_label_1
_geom_bond_atom_site_label_2
_geom_bond_distance
S1 C1 1.783(3)
S1 C9 1.816(2)
S2 C31 1.787(3)
S2 C39 1.820(2)
O1 C1 1.204(3)
O2 C17 1.219(3)
O3 C18 1.216(3)
N1 C17 1.405(3)
N1 C18 1.400(3)
N1 C19 1.423(3)
N2 N3 1.408(3)
N2 C17 1.359(3)
N2 C9 1.470(3)
N3 C18 1.370(3)
N3 C6 1.467(3)
C1 C2 1.527(3)
C2 C3 1.534(3)
C2 C10 1.547(3)
C3 C4 1.507(4)
C3 C9 1.556(3)
O4 C31 1.197(3)
C4 C5 1.332(4)
O5 C47 1.219(3)
C5 C6 1.521(4)
O6 C48 1.214(3)
C6 C7 1.516(4)
C7 C8 1.316(4)
C8 C9 1.522(4)
C10 C11 1.515(3)
C11 C12 1.396(3)
C11 C16 1.397(3)
C12 C13 1.384(3)
C13 C14 1.386(4)
C14 C15 1.388(4)
C15 C16 1.389(3)
C19 C24 1.390(4)
C19 C20 1.394(4)
C20 C21 1.384(3)
C21 C22 1.391(4)
C22 C23 1.390(4)
C23 C24 1.387(3)
C2 H2 1.0000
C3 H3 1.0000
N4 C48 1.396(3)
C4 H4 0.9500
N4 C47 1.402(3)
N4 C49 1.431(3)
C5 H5 0.9500
N5 N6 1.419(3)
N5 C39 1.465(3)
N5 C47 1.360(3)
N6 C36 1.470(3)
N6 C48 1.374(3)
C6 H6 1.0000
C7 H7 0.9500
C8 H8 0.9500
C10 H10B 0.9900
C10 H10A 0.9900
C12 H12 0.9500
C13 H13 0.9500
C14 H14 0.9500
C15 H15 0.9500
C16 H16 0.9500
C20 H20 0.9500
C21 H21 0.9500
C22 H22 0.9500
C23 H23 0.9500
C24 H24 0.9500
C31 C32 1.532(4)
C32 C33 1.543(3)
C32 C40 1.544(3)
C33 C34 1.511(3)
C33 C39 1.556(3)
C34 C35 1.335(4)
C35 C36 1.525(4)
C36 C37 1.507(4)
C37 C38 1.331(4)
C38 C39 1.518(3)
C40 C41 1.511(3)
C41 C42 1.394(3)
C41 C46 1.393(3)
C42 C43 1.384(4)
C43 C44 1.388(4)
C44 C45 1.384(4)
C45 C46 1.389(3)
C49 C50 1.387(4)
C49 C54 1.386(4)
C50 C51 1.394(3)
C51 C52 1.384(4)
C52 C53 1.382(4)
C53 C54 1.392(4)
C32 H32 1.0000
C33 H33 1.0000
C34 H34 0.9500
C35 H35 0.9500
C36 H36 1.0000
C37 H37 0.9500
C38 H38 0.9500
C40 H40A 0.9900
C40 H40B 0.9900
C42 H42 0.9500
C43 H43 0.9500
C44 H44 0.9500
C45 H45 0.9500
C46 H46 0.9500
C50 H50 0.9500
C51 H51 0.9500
C52 H52 0.9500
C53 H53 0.9500
C54 H54 0.9500

loop_
_geom_hbond_atom_site_label_D
_geom_hbond_atom_site_label_H
_geom_hbond_atom_site_label_A
_geom_hbond_distance_DH
_geom_hbond_distance_HA
_geom_hbond_distance_DA
_geom_hbond_angle_DHA
_geom_hbond_site_symmetry_A
C4 H4 O5 0.9500 2.3500 3.263(3) 160 1_545
C10 H10B O5 0.9900 2.4500 3.396(3) 159 1_545
C34 H34 O2 0.9500 2.3200 3.268(3) 172 .
C40 H40B O2 0.9900 2.4700 3.416(3) 160 .

loop_
_geom_torsion_atom_site_label_1
_geom_torsion_atom_site_label_2
_geom_torsion_atom_site_label_3
_geom_torsion_atom_site_label_4
_geom_torsion
C9 S1 C1 O1 178.1(2)
C9 S1 C1 C2 -2.69(17)
C1 S1 C9 N2 98.39(18)
C1 S1 C9 C3 -21.45(16)
C1 S1 C9 C8 -138.79(19)
C31 S2 C39 N5 96.14(15)
C39 S2 C31 O4 -178.4(2)
C39 S2 C31 C32 0.81(17)
C31 S2 C39 C33 -23.76(16)
C31 S2 C39 C38 -141.01(17)
C18 N1 C17 O2 -174.6(2)
C19 N1 C18 O3 -6.3(4)
C19 N1 C18 N3 172.4(2)
C17 N1 C19 C20 137.9(2)
C17 N1 C19 C24 -40.7(3)
C18 N1 C19 C20 -45.2(3)
C18 N1 C19 C24 136.2(2)
C17 N1 C18 O3 171.0(2)
C17 N1 C18 N3 -10.3(2)
C19 N1 C17 O2 2.7(3)
C19 N1 C17 N2 -176.4(2)
C18 N1 C17 N2 6.4(2)
C17 N2 N3 C6 -153.85(19)
C17 N2 N3 C18 -6.8(2)
C9 N2 N3 C6 26.7(3)
C9 N2 N3 C18 173.75(18)
C17 N2 C9 C8 -153.1(2)
N3 N2 C17 O2 -178.8(2)
N3 N2 C17 N1 0.2(2)
C9 N2 C17 O2 0.6(4)
C9 N2 C17 N1 179.6(2)
N3 N2 C9 S1 150.85(16)
N3 N2 C9 C3 -91.9(2)
N3 N2 C9 C8 26.2(3)
C17 N2 C9 S1 -28.5(3)
C17 N2 C9 C3 88.8(3)
N2 N3 C18 N1 10.2(2)
C6 N3 C18 O3 -29.6(4)
N2 N3 C6 C5 57.0(3)
N2 N3 C6 C7 -62.6(3)
C18 N3 C6 C5 -83.1(3)
C18 N3 C6 C7 157.3(2)
N2 N3 C18 O3 -171.2(2)
C6 N3 C18 N1 151.8(2)
S1 C1 C2 C3 26.3(2)
S1 C1 C2 C10 154.52(16)
O1 C1 C2 C10 -26.3(3)
O1 C1 C2 C3 -154.5(2)
C1 C2 C3 C9 -42.1(2)
C10 C2 C3 C4 65.4(3)
C1 C2 C3 C4 -168.82(19)
C1 C2 C10 C11 -76.0(2)
C3 C2 C10 C11 46.2(2)
C10 C2 C3 C9 -167.94(17)
C2 C3 C9 S1 40.21(19)
C2 C3 C9 N2 -81.0(2)
C2 C3 C4 C5 137.6(2)
C9 C3 C4 C5 14.2(3)
C4 C3 C9 C8 -71.9(2)
C2 C3 C9 C8 160.29(19)
C4 C3 C9 S1 168.07(16)
C4 C3 C9 N2 46.9(2)
C3 C4 C5 C6 -2.1(4)
C4 C5 C6 N3 -63.6(3)
C4 C5 C6 C7 51.4(3)
C5 C6 C7 C8 -73.2(3)
N3 C6 C7 C8 45.7(3)
C6 C7 C8 C9 6.4(4)
C7 C8 C9 S1 -168.8(2)
C7 C8 C9 N2 -44.2(3)
C7 C8 C9 C3 75.2(3)
C2 C10 C11 C16 -99.3(2)
C2 C10 C11 C12 83.3(2)
C10 C11 C12 C13 177.8(2)
C16 C11 C12 C13 0.4(4)
C10 C11 C16 C15 -177.4(2)
C12 C11 C16 C15 0.1(4)
C11 C12 C13 C14 -0.6(4)
C12 C13 C14 C15 0.4(4)
C13 C14 C15 C16 0.1(4)
C14 C15 C16 C11 -0.3(4)
N1 C19 C20 C21 -177.6(2)
N1 C19 C24 C23 177.4(2)
C20 C19 C24 C23 -1.2(4)
C24 C19 C20 C21 1.1(3)
C19 C20 C21 C22 -0.1(4)
C20 C21 C22 C23 -0.7(4)
C21 C22 C23 C24 0.6(4)
C22 C23 C24 C19 0.3(4)
C48 N4 C47 O5 -172.9(2)
C48 N4 C47 N5 8.1(2)
C49 N4 C47 O5 -2.5(4)
C49 N4 C47 N5 178.5(2)
C47 N4 C48 O6 169.6(2)
C47 N4 C48 N6 -11.4(2)
C49 N4 C48 O6 -0.7(4)
C49 N4 C48 N6 178.3(2)
C47 N4 C49 C50 -41.7(3)
C47 N4 C49 C54 138.6(2)
C48 N4 C49 C50 127.4(2)
C48 N4 C49 C54 -52.3(3)
C39 N5 N6 C36 24.7(3)
C39 N5 N6 C48 166.83(17)
C47 N5 N6 C36 -147.7(2)
C47 N5 N6 C48 -5.6(2)
N6 N5 C39 S2 152.41(15)
N6 N5 C39 C33 -91.2(2)
N6 N5 C39 C38 27.8(3)
C47 N5 C39 S2 -37.4(3)
C47 N5 C39 C33 79.1(3)
C47 N5 C39 C38 -161.9(2)
N6 N5 C47 O5 179.5(2)
N6 N5 C47 N4 -1.5(2)
C39 N5 C47 O5 8.7(4)
C39 N5 C47 N4 -172.3(2)
N5 N6 C36 C35 58.5(3)
N5 N6 C36 C37 -61.7(3)
C48 N6 C36 C35 -76.5(3)
C48 N6 C36 C37 163.3(2)
N5 N6 C48 O6 -170.9(2)
N5 N6 C48 N4 10.1(2)
C36 N6 C48 O6 -34.2(3)
C36 N6 C48 N4 146.8(2)
S2 C31 C32 C33 22.7(2)
S2 C31 C32 C40 149.94(16)
O4 C31 C32 C33 -158.2(2)
O4 C31 C32 C40 -30.9(3)
C31 C32 C33 C34 -166.64(19)
C31 C32 C33 C39 -40.5(2)
C40 C32 C33 C34 68.3(2)
C40 C32 C33 C39 -165.57(17)
C31 C32 C40 C41 -71.1(2)
C33 C32 C40 C41 50.6(2)
C32 C33 C34 C35 137.3(2)
C39 C33 C34 C35 14.1(3)
C32 C33 C39 S2 40.84(19)
C32 C33 C39 N5 -79.3(2)
C32 C33 C39 C38 160.94(18)
C34 C33 C39 S2 167.72(16)
C34 C33 C39 N5 47.5(2)
C34 C33 C39 C38 -72.2(2)
C33 C34 C35 C36 -2.4(4)
C34 C35 C36 N6 -64.0(3)
C34 C35 C36 C37 52.3(3)
N6 C36 C37 C38 46.2(3)
C35 C36 C37 C38 -73.5(3)
C36 C37 C38 C39 6.1(4)
C37 C38 C39 S2 -168.6(2)
C37 C38 C39 N5 -44.7(3)
C37 C38 C39 C33 76.0(3)
C32 C40 C41 C42 86.3(2)
C32 C40 C41 C46 -92.8(2)
C40 C41 C42 C43 -178.1(2)
C46 C41 C42 C43 1.1(4)
C40 C41 C46 C45 178.0(2)
C42 C41 C46 C45 -1.1(4)
C41 C42 C43 C44 -0.2(4)
C42 C43 C44 C45 -0.7(4)
C43 C44 C45 C46 0.6(4)
C44 C45 C46 C41 0.2(4)
N4 C49 C50 C51 179.1(2)
C54 C49 C50 C51 -1.2(3)
N4 C49 C54 C53 -179.4(2)
C50 C49 C54 C53 0.9(4)
C49 C50 C51 C52 0.3(4)
C50 C51 C52 C53 1.0(4)
C51 C52 C53 C54 -1.3(5)
C52 C53 C54 C49 0.4(4)
